data_4120593
loop_
_publ_author_name
'Guenther, Johannes'
'Mallet-Ladeira, Sonia'
'Estevez, Laura'
'Miqueu, Karinne'
'Amgoune, Abderrahmane'
'Bourissou, Didier'

_publ_section_title
;
 Activation of Aryl Halides at Gold(I): Practical Synthesis of (P,C)
 Cyclometalated Gold(III) Complexes.
;
_journal_issue 5
_journal_name_full 'Journal of the American Chemical Society'
_journal_page_first 1778
_journal_page_last 1781
_journal_paper_doi 10.1021/ja412432k
_journal_volume 136
_journal_year 2014
_chemical_compound_source 'synthesis as described'
_chemical_formula_moiety 'C22 H16 Au I2 P'
_chemical_formula_sum 'C22 H16 Au I2 P'
_chemical_formula_weight 762.09
_chemical_name_systematic
;
 ?
;
_space_group_IT_number 14
_symmetry_cell_setting monoclinic
_symmetry_Int_Tables_number 14
_symmetry_space_group_name_Hall '-P 2ybc'
_symmetry_space_group_name_H-M 'P 1 21/c 1'
_atom_sites_solution_hydrogens geom
_atom_sites_solution_primary direct
_atom_sites_solution_secondary difmap
_cell_angle_alpha 90
_cell_angle_beta 114.000(2)
_cell_angle_gamma 90
_cell_formula_units_Z 4
_cell_length_a 15.3537(6)
_cell_length_b 9.0513(3)
_cell_length_c 16.4471(6)
_cell_measurement_reflns_used 9920
_cell_measurement_temperature 193(2)
_cell_measurement_theta_max 33.14
_cell_measurement_theta_min 2.63
_cell_measurement_wavelength 0.71073
_cell_volume 2088.06(14)
_computing_cell_refinement 'APEX2 and SAINT (Bruker, 2008)'
_computing_data_collection 'APEX2 (Bruker, 2008)'
_computing_data_reduction 'SAINT (Bruker, 2008)'
_computing_molecular_graphics 'Ortep-3 for Windows (Farrugia, 1997)'
_computing_publication_material 'WinGX publication routines (Farrugia, 1999)'
_computing_structure_refinement 'SHELXL-97 (Sheldrick, 2008)'
_computing_structure_solution 'SHELXS-97 (Sheldrick, 2008)'
_diffrn_ambient_temperature 193(2)
_diffrn_measured_fraction_theta_full 0.993
_diffrn_measured_fraction_theta_max 0.993
_diffrn_measurement_device_type 'Bruker Kappa APEX II Quazar'
_diffrn_measurement_method 'phi and omega scans'
_diffrn_radiation_monochromator 'multilayer optics'
_diffrn_radiation_probe x-ray
_diffrn_radiation_source 'microfocus sealed tube'
_diffrn_radiation_type MoK\a
_diffrn_radiation_wavelength 0.71073
_diffrn_reflns_av_R_equivalents 0.0528
_diffrn_reflns_av_unetI/netI 0.0541
_diffrn_reflns_limit_h_max 21
_diffrn_reflns_limit_h_min -23
_diffrn_reflns_limit_k_max 13
_diffrn_reflns_limit_k_min -13
_diffrn_reflns_limit_l_max 25
_diffrn_reflns_limit_l_min -25
_diffrn_reflns_number 25612
_diffrn_reflns_theta_full 33.21
_diffrn_reflns_theta_max 33.21
_diffrn_reflns_theta_min 3.06
_diffrn_standards_decay_% 0
_diffrn_standards_interval_count 0
_diffrn_standards_interval_time 0
_diffrn_standards_number 0
_exptl_absorpt_coefficient_mu 10.083
_exptl_absorpt_correction_T_max 0.133
_exptl_absorpt_correction_T_min 0.025
_exptl_absorpt_correction_type multi-scan
_exptl_absorpt_process_details '(SADABS; Bruker, 2008)'
_exptl_crystal_colour red
_exptl_crystal_density_diffrn 2.424
_exptl_crystal_density_method 'not measured'
_exptl_crystal_description block
_exptl_crystal_F_000 1392
_exptl_crystal_size_max 0.4
_exptl_crystal_size_mid 0.4
_exptl_crystal_size_min 0.2
_refine_diff_density_max 2.627
_refine_diff_density_min -4.011
_refine_diff_density_rms 0.273
_refine_ls_extinction_method none
_refine_ls_goodness_of_fit_ref 1.03
_refine_ls_hydrogen_treatment constr
_refine_ls_matrix_type full
_refine_ls_number_parameters 235
_refine_ls_number_reflns 7949
_refine_ls_number_restraints 0
_refine_ls_restrained_S_all 1.03
_refine_ls_R_factor_all 0.0484
_refine_ls_R_factor_gt 0.0374
_refine_ls_shift/su_max 0.002
_refine_ls_shift/su_mean 0
_refine_ls_structure_factor_coef Fsqd
_refine_ls_weighting_details 'calc w=1/[\s^2^(Fo^2^)+(0.0477P)^2^+0.0513P] where P=(Fo^2^+2Fc^2^)/3'
_refine_ls_weighting_scheme calc
_refine_ls_wR_factor_gt 0.0902
_refine_ls_wR_factor_ref 0.0953
_reflns_number_gt 6557
_reflns_number_total 7949
_reflns_threshold_expression >2sigma(I)
_cod_data_source_file ja412432k_si_002.cif
_cod_data_source_block 3a
_cod_original_sg_symbol_H-M 'P 21/c'
_cod_database_code 4120593

loop_
_symmetry_equiv_pos_as_xyz
'x, y, z'
'-x, y+1/2, -z+1/2'
'-x, -y, -z'
'x, -y-1/2, z-1/2'

loop_
_atom_site_label
_atom_site_type_symbol
_atom_site_fract_x
_atom_site_fract_y
_atom_site_fract_z
_atom_site_U_iso_or_equiv
_atom_site_adp_type
_atom_site_occupancy
_atom_site_symmetry_multiplicity
_atom_site_calc_flag
_atom_site_refinement_flags
C1 C 0.0928(3) 0.9593(5) 0.2080(3) 0.0242(8) Uani 1 1 d .
C2 C 0.0299(4) 1.0466(6) 0.2255(4) 0.0363(11) Uani 1 1 d .
H2 H 0.0519 1.1028 0.2789 0.044 Uiso 1 1 calc R
C3 C -0.0673(4) 1.0553(7) 0.1660(4) 0.0454(15) Uani 1 1 d .
H3 H -0.1086 1.1202 0.179 0.055 Uiso 1 1 calc R
C4 C -0.1020(4) 0.9735(7) 0.0917(4) 0.0427(13) Uani 1 1 d .
H4 H -0.1681 0.9775 0.0542 0.051 Uiso 1 1 calc R
C5 C -0.0408(3) 0.8806(5) 0.0684(3) 0.0278(9) Uani 1 1 d .
C6 C -0.0726(3) 0.7960(6) -0.0106(3) 0.0362(11) Uani 1 1 d .
H6 H -0.1384 0.7972 -0.0494 0.043 Uiso 1 1 calc R
C7 C -0.0121(3) 0.7137(6) -0.0323(3) 0.0362(11) Uani 1 1 d .
H7 H -0.0359 0.6569 -0.0855 0.043 Uiso 1 1 calc R
C8 C 0.0863(3) 0.7109(5) 0.0232(3) 0.0293(9) Uani 1 1 d .
H8 H 0.129 0.6544 0.0072 0.035 Uiso 1 1 calc R
C9 C 0.1192(3) 0.7912(4) 0.1006(3) 0.0203(7) Uani 1 1 d .
C10 C 0.0578(3) 0.8771(4) 0.1263(3) 0.0200(7) Uani 1 1 d .
C11 C 0.2875(3) 0.6229(4) 0.2075(2) 0.0180(7) Uani 1 1 d .
C12 C 0.2264(3) 0.5207(4) 0.2202(3) 0.0255(8) Uani 1 1 d .
H12 H 0.1609 0.5439 0.202 0.031 Uiso 1 1 calc R
C13 C 0.2610(4) 0.3854(5) 0.2592(4) 0.0369(11) Uani 1 1 d .
H13 H 0.2196 0.3164 0.2691 0.044 Uiso 1 1 calc R
C14 C 0.3561(4) 0.3513(4) 0.2836(3) 0.0342(11) Uani 1 1 d .
H14 H 0.3804 0.2593 0.3112 0.041 Uiso 1 1 calc R
C15 C 0.4154(4) 0.4498(4) 0.2680(3) 0.0328(11) Uani 1 1 d .
H15 H 0.4799 0.4233 0.2826 0.039 Uiso 1 1 calc R
C16 C 0.3828(3) 0.5869(5) 0.2315(3) 0.0279(9) Uani 1 1 d .
H16 H 0.425 0.6558 0.2228 0.034 Uiso 1 1 calc R
C17 C 0.3060(3) 0.8970(4) 0.1176(2) 0.0159(6) Uani 1 1 d .
C18 C 0.3296(3) 0.8261(5) 0.0545(3) 0.0255(8) Uani 1 1 d .
H18 H 0.3177 0.7233 0.044 0.031 Uiso 1 1 calc R
C19 C 0.3703(4) 0.9051(6) 0.0070(3) 0.0333(10) Uani 1 1 d .
H19 H 0.3871 0.8558 -0.0356 0.04 Uiso 1 1 calc R
C20 C 0.3870(3) 1.0555(5) 0.0208(3) 0.0295(9) Uani 1 1 d .
H20 H 0.4132 1.1095 -0.0135 0.035 Uiso 1 1 calc R
C21 C 0.3654(3) 1.1266(5) 0.0847(3) 0.0256(8) Uani 1 1 d .
H21 H 0.3789 1.2288 0.096 0.031 Uiso 1 1 calc R
C22 C 0.3243(3) 1.0488(4) 0.1322(3) 0.0185(7) Uani 1 1 d .
H22 H 0.3082 1.0985 0.1751 0.022 Uiso 1 1 calc R
P1 P 0.24275(6) 0.80599(10) 0.17422(6) 0.01557(17) Uani 1 1 d .
I1 I 0.22804(3) 1.07343(3) 0.42793(2) 0.03606(9) Uani 1 1 d .
I2 I 0.42537(2) 0.92204(3) 0.373673(19) 0.02848(7) Uani 1 1 d .
Au1 Au 0.236535(11) 0.940412(14) 0.289259(9) 0.01729(5) Uani 1 1 d .

loop_
_atom_site_aniso_label
_atom_site_aniso_U_11
_atom_site_aniso_U_22
_atom_site_aniso_U_33
_atom_site_aniso_U_23
_atom_site_aniso_U_13
_atom_site_aniso_U_12
C1 0.027(2) 0.0233(18) 0.029(2) 0.0019(15) 0.0184(17) 0.0037(15)
C2 0.034(3) 0.041(3) 0.041(3) 0.004(2) 0.023(2) 0.015(2)
C3 0.033(3) 0.055(4) 0.059(4) 0.016(3) 0.030(3) 0.022(2)
C4 0.020(2) 0.054(3) 0.057(3) 0.024(3) 0.019(2) 0.009(2)
C5 0.0187(19) 0.031(2) 0.036(2) 0.0142(18) 0.0129(17) 0.0017(16)
C6 0.0162(19) 0.043(3) 0.040(2) 0.014(2) 0.0014(18) -0.0084(18)
C7 0.027(2) 0.041(3) 0.033(2) -0.0004(19) 0.0034(18) -0.013(2)
C8 0.023(2) 0.029(2) 0.033(2) -0.0070(17) 0.0098(17) -0.0078(17)
C9 0.0116(16) 0.0196(16) 0.0288(19) 0.0019(14) 0.0072(14) -0.0006(13)
C10 0.0156(17) 0.0205(16) 0.0272(18) 0.0082(14) 0.0121(14) 0.0001(13)
C11 0.0178(16) 0.0104(14) 0.0262(18) -0.0036(12) 0.0092(14) -0.0005(12)
C12 0.024(2) 0.0153(16) 0.038(2) 0.0043(15) 0.0142(18) -0.0002(14)
C13 0.047(3) 0.0161(18) 0.051(3) 0.0084(18) 0.023(2) -0.0032(19)
C14 0.046(3) 0.0128(16) 0.035(2) 0.0008(15) 0.007(2) 0.0052(17)
C15 0.028(2) 0.0182(18) 0.043(3) -0.0028(17) 0.005(2) 0.0078(16)
C16 0.023(2) 0.0152(16) 0.045(3) -0.0003(16) 0.0126(19) 0.0023(14)
C17 0.0140(16) 0.0109(13) 0.0233(17) -0.0004(12) 0.0080(13) 0.0009(11)
C18 0.025(2) 0.0212(18) 0.034(2) -0.0074(15) 0.0152(17) -0.0042(15)
C19 0.031(2) 0.037(2) 0.039(2) -0.009(2) 0.021(2) -0.006(2)
C20 0.027(2) 0.035(2) 0.029(2) 0.0046(17) 0.0142(18) -0.0078(17)
C21 0.0188(19) 0.0198(17) 0.034(2) 0.0027(15) 0.0059(16) -0.0057(14)
C22 0.0169(17) 0.0134(14) 0.0221(17) 0.0014(12) 0.0048(14) 0.0008(12)
P1 0.0126(4) 0.0110(4) 0.0226(4) -0.0009(3) 0.0066(3) 0.0000(3)
I1 0.0616(2) 0.02309(14) 0.03194(16) -0.00370(10) 0.02772(16) 0.00438(13)
I2 0.02477(14) 0.02436(13) 0.02619(14) 0.00036(9) -0.00002(11) 0.00029(10)
Au1 0.02248(8) 0.01059(7) 0.02046(8) 0.00123(4) 0.01045(6) 0.00217(5)

loop_
_atom_type_symbol
_atom_type_description
_atom_type_scat_dispersion_real
_atom_type_scat_dispersion_imag
_atom_type_scat_source
C C 0.0033 0.0016 'International Tables Vol C Tables 4.2.6.8 and 6.1.1.4'
H H 0 0 'International Tables Vol C Tables 4.2.6.8 and 6.1.1.4'
P P 0.1023 0.0942 'International Tables Vol C Tables 4.2.6.8 and 6.1.1.4'
I I -0.4742 1.8119 'International Tables Vol C Tables 4.2.6.8 and 6.1.1.4'
Au Au -2.0133 8.8022 'International Tables Vol C Tables 4.2.6.8 and 6.1.1.4'

loop_
_geom_angle_atom_site_label_1
_geom_angle_atom_site_label_2
_geom_angle_atom_site_label_3
_geom_angle
C2 C1 C10 118.0(4)
C2 C1 Au1 124.8(4)
C10 C1 Au1 117.1(3)
C1 C2 C3 121.5(5)
C1 C2 H2 119.2
C3 C2 H2 119.2
C4 C3 C2 121.1(5)
C4 C3 H3 119.4
C2 C3 H3 119.4
C3 C4 C5 120.7(5)
C3 C4 H4 119.7
C5 C4 H4 119.7
C6 C5 C10 118.7(4)
C6 C5 C4 123.2(4)
C10 C5 C4 118.1(4)
C7 C6 C5 121.7(4)
C7 C6 H6 119.2
C5 C6 H6 119.2
C6 C7 C8 120.7(5)
C6 C7 H7 119.7
C8 C7 H7 119.7
C9 C8 C7 118.9(5)
C9 C8 H8 120.5
C7 C8 H8 120.5
C8 C9 C10 122.1(4)
C8 C9 P1 123.8(3)
C10 C9 P1 114.1(3)
C9 C10 C5 117.9(4)
C9 C10 C1 121.6(4)
C5 C10 C1 120.4(4)
C16 C11 C12 119.8(4)
C16 C11 P1 122.1(3)
C12 C11 P1 117.6(3)
C13 C12 C11 120.2(4)
C13 C12 H12 119.9
C11 C12 H12 119.9
C14 C13 C12 119.4(4)
C14 C13 H13 120.3
C12 C13 H13 120.3
C15 C14 C13 120.3(4)
C15 C14 H14 119.8
C13 C14 H14 119.8
C14 C15 C16 121.0(5)
C14 C15 H15 119.5
C16 C15 H15 119.5
C15 C16 C11 119.2(4)
C15 C16 H16 120.4
C11 C16 H16 120.4
C18 C17 C22 119.1(4)
C18 C17 P1 122.4(3)
C22 C17 P1 118.3(3)
C19 C18 C17 120.0(4)
C19 C18 H18 120
C17 C18 H18 120
C18 C19 C20 120.7(5)
C18 C19 H19 119.7
C20 C19 H19 119.7
C21 C20 C19 119.8(4)
C21 C20 H20 120.1
C19 C20 H20 120.1
C22 C21 C20 120.0(4)
C22 C21 H21 120
C20 C21 H21 120
C21 C22 C17 120.5(4)
C21 C22 H22 119.7
C17 C22 H22 119.7
C11 P1 C9 107.83(17)
C11 P1 C17 111.21(18)
C9 P1 C17 109.32(18)
C11 P1 Au1 112.29(13)
C9 P1 Au1 102.14(14)
C17 P1 Au1 113.49(12)
C1 Au1 P1 84.39(12)
C1 Au1 I1 96.08(12)
P1 Au1 I1 175.06(2)
C1 Au1 I2 172.18(12)
P1 Au1 I2 89.72(2)
I1 Au1 I2 90.228(12)

loop_
_geom_bond_atom_site_label_1
_geom_bond_atom_site_label_2
_geom_bond_distance
C1 C2 1.366(6)
C1 C10 1.436(6)
C1 Au1 2.070(4)
C2 C3 1.415(8)
C2 H2 0.95
C3 C4 1.340(9)
C3 H3 0.95
C4 C5 1.425(8)
C4 H4 0.95
C5 C6 1.413(7)
C5 C10 1.423(6)
C6 C7 1.348(8)
C6 H6 0.95
C7 C8 1.412(6)
C7 H7 0.95
C8 C9 1.371(6)
C8 H8 0.95
C9 C10 1.414(6)
C9 P1 1.793(4)
C11 C16 1.391(6)
C11 C12 1.392(6)
C11 P1 1.792(4)
C12 C13 1.384(6)
C12 H12 0.95
C13 C14 1.383(7)
C13 H13 0.95
C14 C15 1.371(7)
C14 H14 0.95
C15 C16 1.381(6)
C15 H15 0.95
C16 H16 0.95
C17 C18 1.388(6)
C17 C22 1.404(5)
C17 P1 1.796(4)
C18 C19 1.383(7)
C18 H18 0.95
C19 C20 1.387(6)
C19 H19 0.95
C20 C21 1.383(7)
C20 H20 0.95
C21 C22 1.380(6)
C21 H21 0.95
C22 H22 0.95
P1 Au1 2.2839(10)
I1 Au1 2.6288(3)
I2 Au1 2.6621(3)
